data_8103142
loop_
_publ_author_name
'Xiu-Yan Wang'
'Shuai Ma'
'Yu He'

_publ_section_title
;
 Crystal structure of
 (2-(4-fluorophenyl)-1H-imidazo[4,5-f][1,10]-phenanthroline)-(5-nitro-1,3-benzenedicarboxylato)lead(II)
 sesquihydrate, Pb(C19H11N4F)2(C8H3NO6) &#x00B7; 1.5H2O
;
_journal_issue 3
_journal_name_full 'Zeitschrift f\"ur Kristallographie - New Crystal Structures'
_journal_page_first 350
_journal_volume 226
_journal_year 2011
_chemical_formula_moiety 'C92 H56 F4 N18 O15 Pb2'
_chemical_formula_sum 'C92 H56 F4 N18 O15 Pb2'
_chemical_formula_weight 2140.90
_chemical_name_systematic
;
[(2-(4-fluorophenyl)-1H-imidazo[4,5-f][1,10]phenanthroline-lead(II)]-
5-nitro-1,3-benzenedicarboxylato], 
[Pb(C~19~H~11~N~4~F)~2~(C~8~H~3~NO~6~)]^.^1.5H~2~O
;
_space_group_IT_number 13
_symmetry_cell_setting monoclinic
_symmetry_space_group_name_Hall '-P 2yc'
_symmetry_space_group_name_H-M 'P 1 2/c 1'
_atom_sites_solution_hydrogens geom
_atom_sites_solution_primary direct
_atom_sites_solution_secondary difmap
_audit_creation_method SHELXL-97
_cell_angle_alpha 90.00
_cell_angle_beta 100.1220(10)
_cell_angle_gamma 90.00
_cell_formula_units_Z 2
_cell_length_a 18.2901(10)
_cell_length_b 10.6611(6)
_cell_length_c 20.8722(11)
_cell_measurement_reflns_used 7070
_cell_measurement_temperature 293(2)
_cell_measurement_theta_max 25.06
_cell_measurement_theta_min 1.91
_cell_volume 4006.6(4)
_computing_cell_refinement 'SAINT (Bruker, 1999)'
_computing_data_collection 'SMART (Bruker, 1997)'
_computing_data_reduction SAINT
_computing_molecular_graphics 'DIAMOND (Brandenburg, 2006)'
_computing_publication_material SHELXL-97
_computing_structure_refinement 'SHELXL-97 (Sheldrick, 2008)'
_computing_structure_solution 'SHELXS-97 (Sheldrick, 2008)'
_diffrn_ambient_temperature 293(2)
_diffrn_measured_fraction_theta_full 0.997
_diffrn_measured_fraction_theta_max 0.995
_diffrn_measurement_device_type 'Bruker APEX diffractometer'
_diffrn_measurement_method '\f and \w scans'
_diffrn_radiation_monochromator graphite
_diffrn_radiation_source 'fine-focus sealed tube'
_diffrn_radiation_type MoK\a
_diffrn_radiation_wavelength 0.71073
_diffrn_reflns_av_R_equivalents 0.0444
_diffrn_reflns_av_sigmaI/netI 0.0484
_diffrn_reflns_limit_h_max 10
_diffrn_reflns_limit_h_min -21
_diffrn_reflns_limit_k_max 12
_diffrn_reflns_limit_k_min -12
_diffrn_reflns_limit_l_max 24
_diffrn_reflns_limit_l_min -24
_diffrn_reflns_number 20302
_diffrn_reflns_theta_full 25.00
_diffrn_reflns_theta_max 25.06
_diffrn_reflns_theta_min 1.91
_diffrn_standards_decay_% 0
_diffrn_standards_interval_count 0
_diffrn_standards_interval_time 0
_diffrn_standards_number 0
_exptl_absorpt_coefficient_mu 4.290
_exptl_absorpt_correction_T_max 0.71
_exptl_absorpt_correction_T_min 0.56
_exptl_absorpt_correction_type multi-scan
_exptl_absorpt_process_details 'SADABS (Sheldrick, 1996)'
_exptl_crystal_colour 'pale yellow'
_exptl_crystal_density_diffrn 1.775
_exptl_crystal_density_method 'not measured'
_exptl_crystal_description block
_exptl_crystal_F_000 2102
_exptl_crystal_size_max 0.31
_exptl_crystal_size_mid 0.23
_exptl_crystal_size_min 0.18
_refine_diff_density_max 2.128
_refine_diff_density_min -0.500
_refine_diff_density_rms 0.109
_refine_ls_extinction_method none
_refine_ls_goodness_of_fit_ref 1.037
_refine_ls_hydrogen_treatment constr
_refine_ls_matrix_type full
_refine_ls_number_parameters 591
_refine_ls_number_reflns 7070
_refine_ls_number_restraints 0
_refine_ls_restrained_S_all 1.037
_refine_ls_R_factor_all 0.0543
_refine_ls_R_factor_gt 0.0390
_refine_ls_shift/su_max 0.002
_refine_ls_shift/su_mean 0.000
_refine_ls_structure_factor_coef Fsqd
_refine_ls_weighting_details 'calc w=1/[\s^2^(Fo^2^)+(0.0506P)^2^+1.4733P] where P=(Fo^2^+2Fc^2^)/3'
_refine_ls_weighting_scheme calc
_refine_ls_wR_factor_gt 0.0904
_refine_ls_wR_factor_ref 0.0960
_reflns_number_gt 5631
_reflns_number_total 7070
_reflns_threshold_expression I>2\s(I)
_cod_data_source_file 1267-3390.cff
_cod_data_source_block 1
_cod_depositor_comments
;
The following automatic conversions were performed:

'_symmetry_cell_setting' value 'Monoclinic' changed to 'monoclinic'
according to /home/saulius/struct/CIF-dictionaries/cif_core.dic
dictionary named 'cif_core.dic' version 2.4.1 from 2010-06-29.

Automatic conversion script
Id: cif_fix_values 1715 2011-07-08 13:25:40Z adriana 
;
_cod_original_sg_symbol_H-M 'P 2/c'
_cod_database_code 8103142

loop_
_symmetry_equiv_pos_as_xyz
'x, y, z'
'-x, y, -z+1/2'
'-x, -y, -z'
'x, -y, z-1/2'

loop_
_atom_site_label
_atom_site_type_symbol
_atom_site_fract_x
_atom_site_fract_y
_atom_site_fract_z
_atom_site_U_iso_or_equiv
_atom_site_adp_type
_atom_site_occupancy
_atom_site_symmetry_multiplicity
_atom_site_calc_flag
_atom_site_refinement_flags
C1 C 0.5917(3) 0.4903(6) -0.0777(3) 0.0536(16) Uani 1 1 d .
H1 H 0.5585 0.4277 -0.0707 0.064 Uiso 1 1 calc R
C2 C 0.5744(4) 0.5628(6) -0.1337(3) 0.0542(17) Uani 1 1 d .
H2 H 0.5313 0.5474 -0.1636 0.065 Uiso 1 1 calc R
C3 C 0.6214(4) 0.6568(6) -0.1442(3) 0.0491(15) Uani 1 1 d .
H3 H 0.6104 0.7074 -0.1810 0.059 Uiso 1 1 calc R
C4 C 0.6865(3) 0.6761(5) -0.0990(3) 0.0395(13) Uani 1 1 d .
C5 C 0.7013(3) 0.5956(5) -0.0433(3) 0.0385(13) Uani 1 1 d .
C6 C 0.7703(3) 0.6080(5) 0.0036(3) 0.0423(14) Uani 1 1 d .
C7 C 0.8448(4) 0.5351(7) 0.0965(3) 0.0583(18) Uani 1 1 d .
H7 H 0.8533 0.4791 0.1312 0.070 Uiso 1 1 calc R
C8 C 0.8995(4) 0.6263(7) 0.0919(3) 0.0624(19) Uani 1 1 d .
H8 H 0.9432 0.6289 0.1223 0.075 Uiso 1 1 calc R
C9 C 0.8870(4) 0.7097(6) 0.0425(3) 0.0538(17) Uani 1 1 d .
H9 H 0.9218 0.7719 0.0391 0.065 Uiso 1 1 calc R
C10 C 0.8218(4) 0.7023(5) -0.0033(3) 0.0443(15) Uani 1 1 d .
C11 C 0.8047(3) 0.7840(6) -0.0592(3) 0.0442(14) Uani 1 1 d .
C12 C 0.7405(3) 0.7698(5) -0.1041(3) 0.0391(13) Uani 1 1 d .
C13 C 0.8082(4) 0.9230(5) -0.1317(3) 0.0424(14) Uani 1 1 d .
C14 C 0.8323(4) 1.0285(5) -0.1691(3) 0.0450(15) Uani 1 1 d .
C15 C 0.9045(4) 1.0730(6) -0.1486(3) 0.0502(16) Uani 1 1 d .
H15 H 0.9349 1.0367 -0.1130 0.060 Uiso 1 1 calc R
C16 C 0.9306(4) 1.1716(6) -0.1816(3) 0.0593(18) Uani 1 1 d .
H16 H 0.9781 1.2036 -0.1681 0.071 Uiso 1 1 calc R
C17 C 0.8856(5) 1.2199(6) -0.2337(3) 0.0591(19) Uani 1 1 d .
C18 C 0.8156(5) 1.1783(6) -0.2564(3) 0.0607(19) Uani 1 1 d .
H18 H 0.7864 1.2147 -0.2926 0.073 Uiso 1 1 calc R
C19 C 0.7893(4) 1.0796(6) -0.2238(3) 0.0560(17) Uani 1 1 d .
H19 H 0.7421 1.0475 -0.2388 0.067 Uiso 1 1 calc R
C20 C 0.6052(3) 0.5379(5) 0.1313(3) 0.0393(13) Uani 1 1 d .
H20 H 0.5738 0.5349 0.0911 0.047 Uiso 1 1 calc R
C21 C 0.5899(3) 0.6233(6) 0.1767(3) 0.0429(14) Uani 1 1 d .
H21 H 0.5485 0.6751 0.1671 0.051 Uiso 1 1 calc R
C22 C 0.6361(3) 0.6319(5) 0.2362(3) 0.0399(13) Uani 1 1 d .
H22 H 0.6264 0.6889 0.2674 0.048 Uiso 1 1 calc R
C23 C 0.6983(3) 0.5521(5) 0.2487(2) 0.0321(12) Uani 1 1 d .
C24 C 0.7083(3) 0.4626(5) 0.2004(2) 0.0302(11) Uani 1 1 d .
C25 C 0.7686(3) 0.3732(5) 0.2126(2) 0.0325(12) Uani 1 1 d .
C26 C 0.8244(4) 0.1985(5) 0.1782(3) 0.0449(15) Uani 1 1 d .
H26 H 0.8244 0.1345 0.1479 0.054 Uiso 1 1 calc R
C27 C 0.8809(4) 0.1991(5) 0.2320(3) 0.0466(15) Uani 1 1 d .
H27 H 0.9183 0.1391 0.2368 0.056 Uiso 1 1 calc R
C28 C 0.8802(3) 0.2907(5) 0.2780(3) 0.0442(14) Uani 1 1 d .
H28 H 0.9172 0.2937 0.3148 0.053 Uiso 1 1 calc R
C29 C 0.8226(3) 0.3800(5) 0.2689(2) 0.0327(12) Uani 1 1 d .
C30 C 0.8146(3) 0.4770(5) 0.3149(2) 0.0340(12) Uani 1 1 d .
C31 C 0.7538(3) 0.5549(5) 0.3060(2) 0.0342(12) Uani 1 1 d .
C32 C 0.8304(3) 0.6027(5) 0.3957(2) 0.0354(13) Uani 1 1 d .
C33 C 0.8646(3) 0.6715(5) 0.4544(2) 0.0365(12) Uani 1 1 d .
C34 C 0.8403(3) 0.7885(5) 0.4706(3) 0.0411(14) Uani 1 1 d .
H34 H 0.7986 0.8243 0.4452 0.049 Uiso 1 1 calc R
C35 C 0.8774(4) 0.8521(6) 0.5239(3) 0.0472(15) Uani 1 1 d .
H35 H 0.8616 0.9312 0.5344 0.057 Uiso 1 1 calc R
C36 C 0.9380(4) 0.7972(6) 0.5613(3) 0.0504(16) Uani 1 1 d .
C37 C 0.9644(4) 0.6829(6) 0.5465(3) 0.0593(19) Uani 1 1 d .
H37 H 1.0063 0.6483 0.5721 0.071 Uiso 1 1 calc R
C38 C 0.9276(4) 0.6199(6) 0.4926(3) 0.0555(18) Uani 1 1 d .
H38 H 0.9451 0.5422 0.4816 0.067 Uiso 1 1 calc R
C39 C 0.5503(3) 0.2096(5) 0.0605(3) 0.0408(14) Uani 1 1 d .
C40 C 0.4785(3) 0.1368(5) 0.0471(2) 0.0335(12) Uani 1 1 d .
C41 C 0.4668(3) 0.0317(5) 0.0844(2) 0.0355(12) Uani 1 1 d .
H41 H 0.5040 0.0075 0.1185 0.043 Uiso 1 1 calc R
C42 C 0.4018(3) -0.0368(5) 0.0722(2) 0.0337(12) Uani 1 1 d .
C43 C 0.3468(3) -0.0009(5) 0.0206(2) 0.0350(12) Uani 1 1 d .
H43 H 0.3023 -0.0450 0.0114 0.042 Uiso 1 1 calc R
C44 C 0.3593(3) 0.1003(5) -0.0163(3) 0.0379(13) Uani 1 1 d .
C45 C 0.4235(3) 0.1709(5) -0.0044(3) 0.0395(13) Uani 1 1 d .
H45 H 0.4297 0.2397 -0.0303 0.047 Uiso 1 1 calc R
C46 C 0.3901(3) -0.1533(5) 0.1113(3) 0.0419(14) Uani 1 1 d .
N1 N 0.6525(3) 0.5052(4) -0.0339(2) 0.0433(12) Uani 1 1 d .
N2 N 0.7818(3) 0.5249(5) 0.0539(2) 0.0452(12) Uani 1 1 d .
N3 N 0.7435(3) 0.8596(4) -0.1504(2) 0.0424(12) Uani 1 1 d .
H3A H 0.7107 0.8734 -0.1846 0.051 Uiso 1 1 calc R
N4 N 0.8468(3) 0.8810(4) -0.0767(2) 0.0432(12) Uani 1 1 d .
N5 N 0.6623(2) 0.4600(4) 0.1420(2) 0.0328(10) Uani 1 1 d .
N6 N 0.7708(3) 0.2818(4) 0.1671(2) 0.0372(11) Uani 1 1 d .
N7 N 0.8634(3) 0.5067(4) 0.3713(2) 0.0393(11) Uani 1 1 d .
N8 N 0.7639(2) 0.6336(4) 0.3586(2) 0.0328(10) Uani 1 1 d .
H8A H 0.7341 0.6915 0.3666 0.039 Uiso 1 1 calc R
N9 N 0.3005(3) 0.1321(5) -0.0719(3) 0.0544(14) Uani 1 1 d .
O1 O 0.6020(2) 0.1700(4) 0.1023(2) 0.0513(11) Uani 1 1 d .
O2 O 0.5552(2) 0.3066(3) 0.02699(19) 0.0459(10) Uani 1 1 d .
O1W O 0.5000 -0.0202(6) 0.2500 0.0602(17) Uani 1 2 d S
O3 O 0.3076(3) 0.2289(5) -0.1021(3) 0.0860(18) Uani 1 1 d .
O2W O 0.6278(3) 0.1173(5) 0.2384(2) 0.0764(15) Uani 1 1 d .
O4 O 0.2467(3) 0.0657(5) -0.0844(2) 0.0735(15) Uani 1 1 d .
O5 O 0.3308(2) -0.2117(4) 0.0916(2) 0.0578(12) Uani 1 1 d .
O6 O 0.4389(3) -0.1832(4) 0.1577(2) 0.0576(12) Uani 1 1 d .
F1 F 0.9106(3) 1.3208(4) -0.2650(2) 0.0898(15) Uani 1 1 d .
F2 F 0.9733(2) 0.8590(4) 0.61471(17) 0.0678(11) Uani 1 1 d .
Pb1 Pb 0.691107(12) 0.325804(19) 0.051210(10) 0.03861(9) Uani 1 1 d .

loop_
_atom_site_aniso_label
_atom_site_aniso_U_11
_atom_site_aniso_U_22
_atom_site_aniso_U_33
_atom_site_aniso_U_23
_atom_site_aniso_U_13
_atom_site_aniso_U_12
C1 0.039(4) 0.062(4) 0.058(4) 0.004(3) 0.003(3) -0.018(3)
C2 0.042(4) 0.067(4) 0.050(4) 0.011(3) -0.004(3) -0.010(3)
C3 0.042(4) 0.058(4) 0.046(4) 0.002(3) 0.004(3) -0.001(3)
C4 0.041(3) 0.046(3) 0.032(3) -0.003(3) 0.007(3) -0.006(3)
C5 0.035(3) 0.038(3) 0.043(3) -0.003(3) 0.008(3) -0.007(3)
C6 0.046(4) 0.043(3) 0.038(3) -0.006(3) 0.008(3) -0.011(3)
C7 0.053(4) 0.078(5) 0.040(3) 0.012(3) -0.003(3) -0.025(4)
C8 0.054(4) 0.086(5) 0.043(4) 0.003(4) -0.003(3) -0.033(4)
C9 0.051(4) 0.067(4) 0.043(4) -0.002(3) 0.006(3) -0.028(3)
C10 0.050(4) 0.047(3) 0.035(3) -0.004(3) 0.006(3) -0.016(3)
C11 0.044(4) 0.045(3) 0.044(3) -0.005(3) 0.010(3) -0.011(3)
C12 0.040(3) 0.038(3) 0.040(3) -0.005(3) 0.011(3) -0.002(3)
C13 0.050(4) 0.038(3) 0.042(3) -0.003(3) 0.017(3) -0.009(3)
C14 0.056(4) 0.040(3) 0.041(3) -0.003(3) 0.013(3) 0.000(3)
C15 0.055(4) 0.050(3) 0.043(3) 0.005(3) 0.001(3) -0.014(3)
C16 0.063(5) 0.057(4) 0.059(4) 0.010(3) 0.013(4) -0.013(4)
C17 0.084(6) 0.050(4) 0.050(4) 0.009(3) 0.031(4) 0.000(4)
C18 0.082(6) 0.056(4) 0.043(4) 0.009(3) 0.010(4) 0.008(4)
C19 0.066(5) 0.052(4) 0.048(4) -0.005(3) 0.006(4) -0.005(3)
C20 0.038(3) 0.046(3) 0.032(3) 0.002(3) -0.002(3) -0.011(3)
C21 0.029(3) 0.048(3) 0.051(4) 0.003(3) 0.003(3) 0.002(3)
C22 0.040(3) 0.039(3) 0.040(3) 0.002(3) 0.003(3) 0.003(3)
C23 0.029(3) 0.035(3) 0.032(3) 0.000(2) 0.005(2) -0.002(2)
C24 0.028(3) 0.033(3) 0.029(3) 0.001(2) 0.004(2) -0.006(2)
C25 0.036(3) 0.033(3) 0.029(3) 0.003(2) 0.006(2) -0.003(2)
C26 0.057(4) 0.039(3) 0.042(3) -0.013(3) 0.016(3) 0.004(3)
C27 0.046(4) 0.044(3) 0.050(4) -0.006(3) 0.010(3) 0.010(3)
C28 0.042(4) 0.047(3) 0.043(3) -0.004(3) 0.004(3) 0.007(3)
C29 0.034(3) 0.035(3) 0.029(3) -0.003(2) 0.005(2) 0.001(2)
C30 0.034(3) 0.041(3) 0.025(3) 0.001(2) -0.002(2) 0.005(3)
C31 0.042(3) 0.033(3) 0.027(3) 0.000(2) 0.006(3) 0.001(2)
C32 0.039(3) 0.033(3) 0.032(3) -0.001(2) 0.003(3) 0.004(3)
C33 0.036(3) 0.044(3) 0.029(3) -0.002(2) 0.002(2) 0.003(3)
C34 0.039(3) 0.047(3) 0.036(3) 0.000(3) 0.002(3) 0.008(3)
C35 0.053(4) 0.047(3) 0.043(3) -0.013(3) 0.012(3) -0.003(3)
C36 0.046(4) 0.071(4) 0.032(3) -0.020(3) 0.000(3) -0.010(3)
C37 0.046(4) 0.080(5) 0.045(4) -0.015(3) -0.009(3) 0.021(4)
C38 0.055(4) 0.060(4) 0.046(4) -0.013(3) -0.007(3) 0.023(3)
C39 0.045(4) 0.047(3) 0.034(3) -0.009(3) 0.016(3) -0.015(3)
C40 0.041(3) 0.033(3) 0.028(3) -0.001(2) 0.012(3) -0.008(2)
C41 0.035(3) 0.043(3) 0.027(3) 0.000(2) 0.002(2) 0.001(3)
C42 0.038(3) 0.032(3) 0.031(3) 0.003(2) 0.006(3) -0.006(2)
C43 0.032(3) 0.036(3) 0.037(3) -0.003(2) 0.003(3) -0.008(2)
C44 0.040(3) 0.035(3) 0.035(3) -0.002(2) -0.002(3) -0.005(3)
C45 0.043(3) 0.038(3) 0.038(3) 0.003(3) 0.011(3) -0.001(3)
C46 0.036(3) 0.043(3) 0.043(3) 0.002(3) -0.002(3) -0.004(3)
N1 0.036(3) 0.047(3) 0.047(3) -0.002(2) 0.006(2) -0.011(2)
N2 0.045(3) 0.057(3) 0.034(3) 0.000(2) 0.005(2) -0.018(3)
N3 0.047(3) 0.040(3) 0.040(3) 0.002(2) 0.007(2) -0.004(2)
N4 0.050(3) 0.040(2) 0.040(3) -0.002(2) 0.010(3) -0.016(2)
N5 0.029(2) 0.036(2) 0.032(2) -0.0006(19) 0.002(2) -0.004(2)
N6 0.045(3) 0.036(2) 0.032(2) -0.005(2) 0.010(2) -0.005(2)
N7 0.040(3) 0.041(3) 0.034(2) -0.005(2) -0.001(2) 0.008(2)
N8 0.033(3) 0.031(2) 0.033(2) -0.0038(19) 0.003(2) 0.0064(19)
N9 0.052(4) 0.058(3) 0.047(3) 0.012(3) -0.007(3) -0.008(3)
O1 0.040(3) 0.063(3) 0.047(2) 0.008(2) -0.002(2) -0.018(2)
O2 0.042(2) 0.045(2) 0.051(2) 0.0042(19) 0.007(2) -0.0149(19)
O1W 0.068(4) 0.060(4) 0.049(3) 0.000 0.002(3) 0.000
O3 0.078(4) 0.087(4) 0.078(4) 0.046(3) -0.027(3) -0.030(3)
O2W 0.069(4) 0.107(4) 0.048(3) -0.004(3) -0.003(3) -0.019(3)
O4 0.056(3) 0.079(3) 0.072(3) 0.020(3) -0.025(3) -0.027(3)
O5 0.045(3) 0.061(3) 0.062(3) 0.021(2) -0.007(2) -0.022(2)
O6 0.054(3) 0.056(3) 0.054(3) 0.019(2) -0.015(2) -0.017(2)
F1 0.107(4) 0.084(3) 0.087(3) 0.040(2) 0.040(3) -0.007(3)
F2 0.054(2) 0.094(3) 0.049(2) -0.032(2) -0.0058(19) -0.009(2)
Pb1 0.03739(14) 0.04109(13) 0.03674(13) -0.00356(10) 0.00485(10) -0.00800(10)

loop_
_atom_type_symbol
_atom_type_description
_atom_type_scat_dispersion_real
_atom_type_scat_dispersion_imag
_atom_type_scat_source
C C 0.0033 0.0016 'International Tables Vol C Tables 4.2.6.8 and 6.1.1.4'
H H 0.0000 0.0000 'International Tables Vol C Tables 4.2.6.8 and 6.1.1.4'
N N 0.0061 0.0033 'International Tables Vol C Tables 4.2.6.8 and 6.1.1.4'
O O 0.0106 0.0060 'International Tables Vol C Tables 4.2.6.8 and 6.1.1.4'
F F 0.0171 0.0103 'International Tables Vol C Tables 4.2.6.8 and 6.1.1.4'
Pb Pb -3.3944 10.1111 'International Tables Vol C Tables 4.2.6.8 and 6.1.1.4'

loop_
_geom_angle_atom_site_label_1
_geom_angle_atom_site_label_2
_geom_angle_atom_site_label_3
_geom_angle
N1 C1 C2 123.7(6)
N1 C1 H1 118.1
C2 C1 H1 118.1
C3 C2 C1 119.1(6)
C3 C2 H2 120.4
C1 C2 H2 120.4
C2 C3 C4 119.1(6)
C2 C3 H3 120.5
C4 C3 H3 120.5
C3 C4 C12 124.9(5)
C3 C4 C5 118.5(5)
C12 C4 C5 116.6(5)
N1 C5 C4 120.7(5)
N1 C5 C6 118.8(5)
C4 C5 C6 120.5(5)
N2 C6 C10 122.1(5)
N2 C6 C5 117.1(5)
C10 C6 C5 120.8(5)
N2 C7 C8 123.5(6)
N2 C7 H7 118.2
C8 C7 H7 118.2
C9 C8 C7 118.7(6)
C9 C8 H8 120.7
C7 C8 H8 120.7
C8 C9 C10 119.7(6)
C8 C9 H9 120.2
C10 C9 H9 120.2
C9 C10 C6 118.6(5)
C9 C10 C11 123.8(5)
C6 C10 C11 117.5(5)
C12 C11 N4 110.6(5)
C12 C11 C10 121.4(5)
N4 C11 C10 128.0(5)
N3 C12 C11 105.6(5)
N3 C12 C4 131.3(5)
C11 C12 C4 123.1(5)
N4 C13 N3 112.8(5)
N4 C13 C14 123.7(5)
N3 C13 C14 123.5(5)
C19 C14 C15 119.3(6)
C19 C14 C13 123.8(6)
C15 C14 C13 116.7(5)
C16 C15 C14 119.6(6)
C16 C15 H15 120.2
C14 C15 H15 120.2
C17 C16 C15 118.5(7)
C17 C16 H16 120.8
C15 C16 H16 120.8
C16 C17 C18 124.2(6)
C16 C17 F1 118.3(7)
C18 C17 F1 117.5(7)
C17 C18 C19 117.7(7)
C17 C18 H18 121.2
C19 C18 H18 121.2
C14 C19 C18 120.7(7)
C14 C19 H19 119.7
C18 C19 H19 119.7
N5 C20 C21 123.2(5)
N5 C20 H20 118.4
C21 C20 H20 118.4
C22 C21 C20 119.9(5)
C22 C21 H21 120.0
C20 C21 H21 120.0
C21 C22 C23 118.3(5)
C21 C22 H22 120.9
C23 C22 H22 120.9
C22 C23 C24 118.4(5)
C22 C23 C31 125.2(5)
C24 C23 C31 116.5(5)
N5 C24 C23 120.9(5)
N5 C24 C25 118.6(4)
C23 C24 C25 120.5(4)
N6 C25 C29 121.2(5)
N6 C25 C24 117.6(5)
C29 C25 C24 121.2(5)
N6 C26 C27 124.5(5)
N6 C26 H26 117.7
C27 C26 H26 117.7
C28 C27 C26 118.3(6)
C28 C27 H27 120.8
C26 C27 H27 120.8
C27 C28 C29 119.0(5)
C27 C28 H28 120.5
C29 C28 H28 120.5
C25 C29 C28 118.7(5)
C25 C29 C30 117.4(5)
C28 C29 C30 123.9(5)
C31 C30 N7 111.3(4)
C31 C30 C29 121.3(5)
N7 C30 C29 127.4(5)
N8 C31 C30 105.7(5)
N8 C31 C23 131.4(5)
C30 C31 C23 122.8(5)
N7 C32 N8 112.8(4)
N7 C32 C33 123.0(5)
N8 C32 C33 124.1(5)
C34 C33 C38 119.0(5)
C34 C33 C32 122.9(5)
C38 C33 C32 117.9(5)
C35 C34 C33 120.4(6)
C35 C34 H34 119.8
C33 C34 H34 119.8
C36 C35 C34 119.1(6)
C36 C35 H35 120.5
C34 C35 H35 120.5
F2 C36 C37 118.9(6)
F2 C36 C35 118.8(6)
C37 C36 C35 122.3(6)
C36 C37 C38 118.6(6)
C36 C37 H37 120.7
C38 C37 H37 120.7
C37 C38 C33 120.6(6)
C37 C38 H38 119.7
C33 C38 H38 119.7
O1 C39 O2 123.3(5)
O1 C39 C40 119.0(5)
O2 C39 C40 117.6(5)
C45 C40 C41 118.6(5)
C45 C40 C39 119.9(5)
C41 C40 C39 121.4(5)
C42 C41 C40 122.1(5)
C42 C41 H41 119.0
C40 C41 H41 119.0
C41 C42 C43 118.7(5)
C41 C42 C46 122.0(5)
C43 C42 C46 119.2(5)
C44 C43 C42 118.9(5)
C44 C43 H43 120.6
C42 C43 H43 120.6
C43 C44 C45 123.3(5)
C43 C44 N9 117.0(5)
C45 C44 N9 119.7(5)
C44 C45 C40 118.4(5)
C44 C45 H45 120.8
C40 C45 H45 120.8
O6 C46 O5 126.2(5)
O6 C46 C42 118.7(5)
O5 C46 C42 115.0(5)
C1 N1 C5 118.9(5)
C1 N1 Pb1 118.4(4)
C5 N1 Pb1 120.9(4)
C7 N2 C6 117.3(5)
C7 N2 Pb1 122.5(4)
C6 N2 Pb1 119.2(4)
C13 N3 C12 106.7(5)
C13 N3 H3A 126.7
C12 N3 H3A 126.7
C13 N4 C11 104.3(5)
C20 N5 C24 119.2(4)
C20 N5 Pb1 119.7(3)
C24 N5 Pb1 120.8(3)
C26 N6 C25 118.2(5)
C26 N6 Pb1 123.9(4)
C25 N6 Pb1 115.5(3)
C32 N7 C30 103.4(4)
C32 N8 C31 106.8(4)
C32 N8 H8A 126.6
C31 N8 H8A 126.6
O4 N9 O3 122.7(5)
O4 N9 C44 119.3(5)
O3 N9 C44 117.9(5)
C39 O1 Pb1 87.2(3)
C39 O2 Pb1 97.0(4)
O2 Pb1 N5 82.16(14)
O2 Pb1 N1 77.24(13)
N5 Pb1 N1 91.62(14)
O2 Pb1 N6 123.38(13)
N5 Pb1 N6 64.10(14)
N1 Pb1 N6 142.25(14)
O2 Pb1 O1 50.60(13)
N5 Pb1 O1 80.17(13)
N1 Pb1 O1 127.77(14)
N6 Pb1 O1 78.55(13)
O2 Pb1 N2 131.93(14)
N5 Pb1 N2 75.16(14)
N1 Pb1 N2 61.93(14)
N6 Pb1 N2 83.21(14)
O1 Pb1 N2 153.95(13)

loop_
_geom_bond_atom_site_label_1
_geom_bond_atom_site_label_2
_geom_bond_distance
C1 N1 1.319(7)
C1 C2 1.391(8)
C1 H1 0.9300
C2 C3 1.364(8)
C2 H2 0.9300
C3 C4 1.398(8)
C3 H3 0.9300
C4 C12 1.422(8)
C4 C5 1.431(8)
C5 N1 1.351(7)
C5 C6 1.462(8)
C6 N2 1.361(7)
C6 C10 1.402(8)
C7 N2 1.332(7)
C7 C8 1.409(9)
C7 H7 0.9300
C8 C9 1.350(9)
C8 H8 0.9300
C9 C10 1.395(8)
C9 H9 0.9300
C10 C11 1.445(8)
C11 C12 1.376(8)
C11 N4 1.377(7)
C12 N3 1.367(7)
C13 N4 1.317(7)
C13 N3 1.359(7)
C13 C14 1.479(8)
C14 C19 1.380(8)
C14 C15 1.398(9)
C15 C16 1.387(8)
C15 H15 0.9300
C16 C17 1.346(10)
C16 H16 0.9300
C17 C18 1.359(10)
C17 F1 1.378(7)
C18 C19 1.384(9)
C18 H18 0.9300
C19 H19 0.9300
C20 N5 1.323(7)
C20 C21 1.377(8)
C20 H20 0.9300
C21 C22 1.377(8)
C21 H21 0.9300
C22 C23 1.408(7)
C22 H22 0.9300
C23 C24 1.423(7)
C23 C31 1.427(7)
C24 N5 1.355(6)
C24 C25 1.445(7)
C25 N6 1.366(7)
C25 C29 1.398(7)
C26 N6 1.313(7)
C26 C27 1.385(8)
C26 H26 0.9300
C27 C28 1.371(8)
C27 H27 0.9300
C28 C29 1.408(8)
C28 H28 0.9300
C29 C30 1.436(7)
C30 C31 1.374(7)
C30 N7 1.383(6)
C31 N8 1.368(6)
C32 N7 1.334(7)
C32 N8 1.362(7)
C32 C33 1.471(7)
C33 C34 1.387(7)
C33 C38 1.393(8)
C34 C35 1.376(8)
C34 H34 0.9300
C35 C36 1.369(9)
C35 H35 0.9300
C36 F2 1.356(6)
C36 C37 1.367(9)
C37 C38 1.380(9)
C37 H37 0.9300
C38 H38 0.9300
C39 O1 1.242(7)
C39 O2 1.260(6)
C39 C40 1.508(8)
C40 C45 1.386(8)
C40 C41 1.402(7)
C41 C42 1.380(7)
C41 H41 0.9300
C42 C43 1.392(7)
C42 C46 1.523(7)
C43 C44 1.368(7)
C43 H43 0.9300
C44 C45 1.380(8)
C44 N9 1.476(7)
C45 H45 0.9300
C46 O6 1.236(7)
C46 O5 1.255(7)
N1 Pb1 2.622(5)
N2 Pb1 2.688(5)
N3 H3A 0.8600
N5 Pb1 2.503(4)
N6 Pb1 2.638(4)
N8 H8A 0.8600
N9 O4 1.204(6)
N9 O3 1.227(7)
O1 Pb1 2.677(4)
O2 Pb1 2.457(4)

loop_
_geom_hbond_atom_site_label_D
_geom_hbond_atom_site_label_H
_geom_hbond_atom_site_label_A
_geom_hbond_distance_DH
_geom_hbond_distance_HA
_geom_hbond_distance_DA
_geom_hbond_angle_DHA
_geom_hbond_site_symmetry_A
N3 H3A O2W 0.86 2.01 2.864(7) 172.0 4_565
N8 H8A O5 0.86 1.90 2.727(6) 161.9 2_665
